data_2106746
loop_
_publ_author_name
'Abrahams, S.C.'

_publ_section_title
;
 Structurally ferroelectric Sr Mg F4
;
_journal_name_full 'Acta Crystallographica B (39,1983-)'
_journal_page_first 34
_journal_page_last 37
_journal_volume 58
_journal_year 2002
_chemical_formula_sum 'F4 Mg Sr'
_chemical_name_systematic 'Sr Mg F4'
_space_group_IT_number 11
_symmetry_space_group_name_Hall '-P 2c'
_symmetry_space_group_name_H-M 'P 1 1 21/m'
_cell_angle_alpha 90
_cell_angle_beta 90
_cell_angle_gamma 105.041
_cell_formula_units_Z 12
_cell_length_a 7.8249
_cell_length_b 7.493
_cell_length_c 16.9248
_cell_volume 958.337
_citation_journal_id_ASTM ASBSDK
_cod_data_source_file Abrahams_ASBSDK_2002_162.cif
_cod_data_source_block F4Mg1Sr1
_cod_original_cell_volume 958.3375
_cod_original_sg_symbol_Hall '-P 2yb (z,x,y)'
_cod_original_formula_sum 'F4 Mg1 Sr1'
_cod_database_code 2106746

loop_
_symmetry_equiv_pos_as_xyz
x,y,z
-x,-y,z+1/2
-x,-y,-z
x,y,-z-1/2

loop_
_atom_site_label
_atom_site_type_symbol
_atom_site_fract_x
_atom_site_fract_y
_atom_site_fract_z
_atom_site_occupancy
_atom_site_U_iso_or_equiv
F9 F-1 0.0839 0.8507 0.1707 1 0.0
F1 F-1 0.5935 0.8591 0.172 1 0.0
F2 F-1 0.4879 0.4903 0.1684 1 0.0
Sr1 Sr+2 0.18015 0.2084 0.25 1 0.0
Sr2 Sr+2 0.32531 0.79732 0.41321 1 0.0
F12 F-1 0.0961 0.8654 -0.0036 1 0.0
F14 F-1 0.2901 0.6563 0.25 1 0.0
Mg2 Mg+2 0.5418 0.6693 -0.0823 1 0.0
Mg1 Mg+2 0.5423 0.6592 0.25 1 0.0
Sr4 Sr+2 0.66509 0.1619 0.25 1 0.0
F11 F-1 0.086 0.8645 0.8376 1 0.0
F7 F-1 0.2932 0.6676 -0.0772 1 0.0
Sr3 Sr+2 0.8348 0.8336 0.08204 1 0.0
F10 F-1 0.004 0.495 0.1686 1 0.0
F5 F-1 0.5 0.5 0 1 0.0
F6 F-1 0.7898 0.6663 0.25 1 0.0
Mg3 Mg+2 0.0379 0.6634 0.25 1 0.0
F13 F-1 0 0.5 0 1 0.0
F8 F-1 0.2076 0.3296 0.0889 1 0.0
F4 F-1 0.5833 0.8479 -0.0002 1 0.0
Mg4 Mg+2 0.0427 0.6672 -0.0834 1 0.0
F3 F-1 0.5954 0.8644 0.8386 1 0.0
